data_4345261
loop_
_publ_author_name
'Reath, Alexander H.'
'Ziller, Joseph W.'
'Tsay, Charlene'
'Ryan, Austin J.'
'Yang, Jenny Y.'

_publ_section_title
;
 Redox Potential and Electronic Structure Effects of Proximal Nonredox
 Active Cations in Cobalt Schiff Base Complexes.
;
_journal_issue 6
_journal_name_full 'Inorganic chemistry'
_journal_page_first 3713
_journal_page_last 3718
_journal_paper_doi 10.1021/acs.inorgchem.6b03098
_journal_volume 56
_journal_year 2017
_chemical_formula_sum 'C23 H24 Co F3 N2 Na O9 S'
_chemical_formula_weight 643.42
_space_group_crystal_system monoclinic
_space_group_IT_number 14
_space_group_name_Hall '-P 2ybc'
_space_group_name_H-M_alt 'P 1 21/c 1'
_symmetry_space_group_name_Hall '-P 2ybc'
_symmetry_space_group_name_H-M 'P 1 21/c 1'
_atom_sites_solution_hydrogens geom
_atom_sites_solution_primary direct
_atom_sites_solution_secondary difmap
_audit_creation_method SHELXL-2014/7
_cell_angle_alpha 90
_cell_angle_beta 98.8247(7)
_cell_angle_gamma 90
_cell_formula_units_Z 4
_cell_length_a 13.1054(8)
_cell_length_b 12.0239(7)
_cell_length_c 16.6683(10)
_cell_measurement_reflns_used 9070
_cell_measurement_temperature 133(2)
_cell_measurement_theta_max 28.59
_cell_measurement_theta_min 2.31
_cell_volume 2595.5(3)
_computing_cell_refinement 'Bruker SAINT 8.34a, 2013'
_computing_data_collection 'Bruker APEX2 2014.11-0, 2014'
_computing_data_reduction 'Bruker SAINT 8.34a, 2013'
_computing_molecular_graphics 'Bruker SHELXTL'
_computing_publication_material 'Bruker SHELXTL'
_computing_structure_refinement 'SHELXL-2014/7 (Sheldrick, 2014)'
_computing_structure_solution 'Bruker SHELXTL 2014/4'
_diffrn_ambient_temperature 133(2)
_diffrn_measured_fraction_theta_full 1.000
_diffrn_measured_fraction_theta_max 0.935
_diffrn_measurement_device_type 'Bruker SMART APEX II CCD'
_diffrn_measurement_method '\f and \w scans'
_diffrn_radiation_type MoK\a
_diffrn_radiation_wavelength 0.71073
_diffrn_reflns_av_R_equivalents 0.0277
_diffrn_reflns_av_unetI/netI 0.0248
_diffrn_reflns_Laue_measured_fraction_full 1.000
_diffrn_reflns_Laue_measured_fraction_max 0.935
_diffrn_reflns_limit_h_max 17
_diffrn_reflns_limit_h_min -16
_diffrn_reflns_limit_k_max 16
_diffrn_reflns_limit_k_min -16
_diffrn_reflns_limit_l_max 22
_diffrn_reflns_limit_l_min -22
_diffrn_reflns_number 30235
_diffrn_reflns_point_group_measured_fraction_full 1.000
_diffrn_reflns_point_group_measured_fraction_max 0.935
_diffrn_reflns_theta_full 25.500
_diffrn_reflns_theta_max 28.798
_diffrn_reflns_theta_min 1.572
_diffrn_source 'fine-focus sealed tube'
_exptl_absorpt_coefficient_mu 0.836
_exptl_absorpt_correction_T_max 0.7458
_exptl_absorpt_correction_T_min 0.6719
_exptl_absorpt_correction_type multi-scan
_exptl_absorpt_process_details 'Bruker SADABS 2014/5'
_exptl_crystal_colour red
_exptl_crystal_density_diffrn 1.647
_exptl_crystal_density_meas ?
_exptl_crystal_density_method not_measured
_exptl_crystal_description prism
_exptl_crystal_F_000 1316
_exptl_crystal_size_max 0.449
_exptl_crystal_size_mid 0.407
_exptl_crystal_size_min 0.242
_refine_diff_density_max 0.535
_refine_diff_density_min -0.513
_refine_diff_density_rms 0.046
_refine_ls_extinction_method none
_refine_ls_goodness_of_fit_ref 1.064
_refine_ls_hydrogen_treatment constr
_refine_ls_matrix_type full
_refine_ls_number_parameters 718
_refine_ls_number_reflns 6327
_refine_ls_number_restraints 0
_refine_ls_restrained_S_all 1.064
_refine_ls_R_factor_all 0.0407
_refine_ls_R_factor_gt 0.0354
_refine_ls_shift/su_max 0.001
_refine_ls_shift/su_mean 0.000
_refine_ls_structure_factor_coef Fsqd
_refine_ls_weighting_details 'w=1/[\s^2^(Fo^2^)+(0.0297P)^2^+1.6218P] where P=(Fo^2^+2Fc^2^)/3'
_refine_ls_weighting_scheme calc
_refine_ls_wR_factor_gt 0.0822
_refine_ls_wR_factor_ref 0.0845
_reflns_Friedel_coverage 0.000
_reflns_number_gt 5609
_reflns_number_total 6327
_reflns_threshold_expression 'I > 2\s(I)'
_cod_data_source_file ic6b03098_si_007.cif
_cod_data_source_block jyy106
_cod_depositor_comments
;
The following automatic conversions were performed:

'_exptl_crystal_density_meas' value 'not_measured' was changed to '?'
- the value is perceived as not measured.

Automatic conversion script
Id: cif_fix_values 4973 2017-02-22 13:04:09Z antanas 

 Adding full bibliography for 4345257--4345264.cif.
;
_cod_database_code 4345261
_shelx_shelxl_version_number 2014/7
_shelx_space_group_comment
; 
The symmetry employed for this shelxl refinement is uniquely defined 
by the following loop, which should always be used as a source of 
symmetry information in preference to the above space-group names. 
They are only intended as comments. 
;
_shelx_estimated_absorpt_t_min 0.705
_shelx_estimated_absorpt_t_max 0.823

loop_
_space_group_symop_operation_xyz
'x, y, z'
'-x, y+1/2, -z+1/2'
'-x, -y, -z'
'x, -y-1/2, z-1/2'

loop_
_atom_site_label
_atom_site_type_symbol
_atom_site_fract_x
_atom_site_fract_y
_atom_site_fract_z
_atom_site_U_iso_or_equiv
_atom_site_adp_type
_atom_site_occupancy
_atom_site_site_symmetry_order
_atom_site_calc_flag
_atom_site_refinement_flags_posn
_atom_site_refinement_flags_adp
_atom_site_refinement_flags_occupancy
_atom_site_disorder_assembly
_atom_site_disorder_group
Na1 Na 0.3197(4) 0.6077(4) 0.3387(2) 0.0306(7) Uani 0.532(4) 1 d . . P A 1
Co1 Co 0.41014(16) 0.36213(19) 0.41125(12) 0.0526(7) Uani 0.532(4) 1 d . . P A 1
O1 O 0.4692(7) 0.4827(5) 0.3957(5) 0.0244(10) Uani 0.532(4) 1 d . . P A 1
O2 O 0.2901(11) 0.4302(12) 0.3858(10) 0.034(3) Uani 0.532(4) 1 d . . P A 1
O3 O 0.1373(2) 0.5767(3) 0.3747(3) 0.0474(9) Uani 0.532(4) 1 d . . P A 1
O4 O 0.1842(2) 0.7817(3) 0.3266(2) 0.0500(9) Uani 0.532(4) 1 d . . P A 1
O5 O 0.3882(3) 0.8355(3) 0.31227(19) 0.0419(8) Uani 0.532(4) 1 d . . P A 1
O6 O 0.5310(3) 0.6711(4) 0.3383(2) 0.0313(10) Uani 0.532(4) 1 d . . P A 1
N1 N 0.5286(5) 0.2800(4) 0.4582(3) 0.0290(11) Uani 0.532(4) 1 d . . P A 1
N2 N 0.3423(5) 0.2166(5) 0.4170(4) 0.0324(13) Uiso 0.532(4) 1 d . . P A 1
C1 C 0.5725(5) 0.5032(5) 0.4075(3) 0.0270(11) Uani 0.532(4) 1 d . . P A 1
C2 C 0.6076(4) 0.6054(5) 0.3792(3) 0.0319(11) Uani 0.532(4) 1 d . . P A 1
C3 C 0.7111(5) 0.6344(5) 0.3930(3) 0.0418(12) Uani 0.532(4) 1 d . . P A 1
H3 H 0.7326 0.7049 0.3760 0.050 Uiso 0.532(4) 1 calc R U P A 1
C4 C 0.7842(4) 0.5584(7) 0.4324(3) 0.0482(13) Uani 0.532(4) 1 d . . P A 1
H4 H 0.8552 0.5782 0.4425 0.058 Uiso 0.532(4) 1 calc R U P A 1
C5 C 0.7542(3) 0.4579(5) 0.4559(3) 0.0453(12) Uani 0.532(4) 1 d . . P A 1
H5 H 0.8044 0.4066 0.4809 0.054 Uiso 0.532(4) 1 calc R U P A 1
C6 C 0.6470(5) 0.4280(6) 0.4435(4) 0.0306(13) Uani 0.532(4) 1 d . . P A 1
C7 C 0.6215(5) 0.3202(5) 0.4686(3) 0.0319(11) Uani 0.532(4) 1 d . . P A 1
H7 H 0.6758 0.2746 0.4946 0.038 Uiso 0.532(4) 1 calc R U P A 1
C8 C 0.5105(6) 0.1672(5) 0.4862(4) 0.0408(13) Uani 0.532(4) 1 d . . P A 1
H8A H 0.4966 0.1688 0.5429 0.049 Uiso 0.532(4) 1 calc R U P A 1
H8B H 0.5717 0.1197 0.4837 0.049 Uiso 0.532(4) 1 calc R U P A 1
C9 C 0.4178(6) 0.1230(6) 0.4300(5) 0.0458(16) Uani 0.532(4) 1 d . . P A 1
H9A H 0.4379 0.0992 0.3777 0.055 Uiso 0.532(4) 1 calc R U P A 1
H9B H 0.3875 0.0587 0.4549 0.055 Uiso 0.532(4) 1 calc R U P A 1
C10 C 0.2474(8) 0.1962(9) 0.4103(7) 0.042(2) Uani 0.532(4) 1 d . . P A 1
H10 H 0.2292 0.1215 0.4202 0.050 Uiso 0.532(4) 1 calc R U P A 1
C11 C 0.1704(10) 0.2657(11) 0.3913(7) 0.0364(18) Uani 0.532(4) 1 d . . P A 1
C12 C 0.0619(8) 0.2452(9) 0.3954(7) 0.077(3) Uani 0.532(4) 1 d . . P A 1
H12 H 0.0441 0.1720 0.4095 0.092 Uiso 0.532(4) 1 calc R U P A 1
C13 C -0.0156(9) 0.3190(10) 0.3813(8) 0.094(4) Uani 0.532(4) 1 d . . P A 1
H13 H -0.0855 0.2956 0.3757 0.113 Uiso 0.532(4) 1 calc R U P A 1
C14 C 0.0100(10) 0.4328(9) 0.3751(9) 0.074(4) Uani 0.532(4) 1 d . . P A 1
H14 H -0.0441 0.4862 0.3698 0.089 Uiso 0.532(4) 1 calc R U P A 1
C15 C 0.1065(9) 0.4683(8) 0.3762(8) 0.048(2) Uani 0.532(4) 1 d . . P A 1
C16 C 0.1895(16) 0.3933(14) 0.3867(12) 0.036(3) Uani 0.532(4) 1 d . . P A 1
C17 C 0.0572(5) 0.6572(6) 0.3591(5) 0.067(2) Uani 0.532(4) 1 d . . P A 1
H17A H 0.0039 0.6439 0.3941 0.081 Uiso 0.532(4) 1 calc R U P A 1
H17B H 0.0242 0.6538 0.3016 0.081 Uiso 0.532(4) 1 calc R U P A 1
C18 C 0.1087(5) 0.7710(7) 0.3782(6) 0.064(2) Uani 0.532(4) 1 d . . P A 1
H18A H 0.0570 0.8314 0.3676 0.077 Uiso 0.532(4) 1 calc R U P A 1
H18B H 0.1411 0.7747 0.4358 0.077 Uiso 0.532(4) 1 calc R U P A 1
C19 C 0.2198(10) 0.8947(12) 0.3267(8) 0.052(3) Uani 0.532(4) 1 d . . P A 1
H19A H 0.2479 0.9186 0.3826 0.063 Uiso 0.532(4) 1 calc R U P A 1
H19B H 0.1624 0.9451 0.3050 0.063 Uiso 0.532(4) 1 calc R U P A 1
C20 C 0.3024(5) 0.8973(5) 0.2739(3) 0.0553(13) Uani 0.532(4) 1 d . . P A 1
H20A H 0.2761 0.8645 0.2202 0.066 Uiso 0.532(4) 1 calc R U P A 1
H20B H 0.3232 0.9750 0.2656 0.066 Uiso 0.532(4) 1 calc R U P A 1
C21 C 0.4670(6) 0.8281(7) 0.2624(4) 0.0469(16) Uani 0.532(4) 1 d . . P A 1
H21A H 0.4839 0.9033 0.2440 0.056 Uiso 0.532(4) 1 calc R U P A 1
H21B H 0.4426 0.7825 0.2138 0.056 Uiso 0.532(4) 1 calc R U P A 1
C22 C 0.5610(4) 0.7763(4) 0.3100(3) 0.0408(10) Uani 0.532(4) 1 d . . P A 1
H22A H 0.6152 0.7664 0.2753 0.049 Uiso 0.532(4) 1 calc R U P A 1
H22B H 0.5887 0.8244 0.3565 0.049 Uiso 0.532(4) 1 calc R U P A 1
Na1B Na 0.3178(3) 0.6221(4) 0.3188(2) 0.0196(6) Uani 0.468(4) 1 d . . P A 2
Co1B Co 0.41053(10) 0.36118(12) 0.41151(7) 0.0153(3) Uani 0.468(4) 1 d . . P A 2
O1B O 0.4638(8) 0.5120(6) 0.3816(6) 0.0270(13) Uani 0.468(4) 1 d . . P A 2
O2B O 0.2771(12) 0.4236(11) 0.3741(11) 0.0227(15) Uani 0.468(4) 1 d . . P A 2
O3B O 0.1205(3) 0.5450(3) 0.3365(2) 0.0307(7) Uani 0.468(4) 1 d . . P A 2
O4B O 0.1508(4) 0.7652(4) 0.3721(3) 0.0447(12) Uani 0.468(4) 1 d . . P A 2
O5B O 0.3312(4) 0.8481(3) 0.3223(2) 0.0448(9) Uani 0.468(4) 1 d . . P A 2
O6B O 0.4850(4) 0.7024(4) 0.3177(3) 0.0418(10) Uani 0.468(4) 1 d . . P A 2
N1B N 0.5453(6) 0.3220(6) 0.4514(4) 0.0347(13) Uani 0.468(4) 1 d . . P A 2
N2B N 0.3720(4) 0.2269(4) 0.4263(3) 0.0331(11) Uani 0.468(4) 1 d . . P A 2
C1B C 0.5576(5) 0.5438(6) 0.3858(4) 0.0328(13) Uani 0.468(4) 1 d . . P A 2
C2B C 0.5749(6) 0.6478(7) 0.3524(5) 0.042(2) Uani 0.468(4) 1 d . . P A 2
C3B C 0.6733(5) 0.6898(6) 0.3552(5) 0.069(2) Uani 0.468(4) 1 d . . P A 2
H3B H 0.6841 0.7607 0.3328 0.083 Uiso 0.468(4) 1 calc R U P A 2
C4B C 0.7574(7) 0.6253(9) 0.3919(7) 0.083(4) Uani 0.468(4) 1 d . . P A 2
H4B H 0.8256 0.6534 0.3945 0.099 Uiso 0.468(4) 1 calc R U P A 2
C5B C 0.7428(5) 0.5264(8) 0.4228(5) 0.068(3) Uani 0.468(4) 1 d . . P A 2
H5B H 0.8011 0.4847 0.4470 0.082 Uiso 0.468(4) 1 calc R U P A 2
C6B C 0.6431(5) 0.4810(7) 0.4209(4) 0.0395(14) Uani 0.468(4) 1 d . . P A 2
C7B C 0.6325(5) 0.3753(8) 0.4539(4) 0.0376(19) Uani 0.468(4) 1 d . . P A 2
H7B H 0.6933 0.3397 0.4801 0.045 Uiso 0.468(4) 1 calc R U P A 2
C8B C 0.5446(6) 0.2125(8) 0.4906(4) 0.0480(17) Uani 0.468(4) 1 d . . P A 2
H8B1 H 0.5363 0.2214 0.5483 0.058 Uiso 0.468(4) 1 calc R U P A 2
H8B2 H 0.6105 0.1733 0.4882 0.058 Uiso 0.468(4) 1 calc R U P A 2
C9B C 0.4564(6) 0.1475(7) 0.4461(5) 0.0443(18) Uani 0.468(4) 1 d . . P A 2
H9B1 H 0.4754 0.1144 0.3961 0.053 Uiso 0.468(4) 1 calc R U P A 2
H9B2 H 0.4361 0.0870 0.4808 0.053 Uiso 0.468(4) 1 calc R U P A 2
C10B C 0.2779(9) 0.1940(11) 0.4253(7) 0.041(2) Uani 0.468(4) 1 d . . P A 2
H10B H 0.2655 0.1177 0.4350 0.049 Uiso 0.468(4) 1 calc R U P A 2
C11B C 0.1853(14) 0.2735(16) 0.4089(8) 0.046(3) Uani 0.468(4) 1 d . . P A 2
C12B C 0.0885(8) 0.2193(8) 0.4105(6) 0.048(2) Uani 0.468(4) 1 d . . P A 2
H12B H 0.0843 0.1419 0.4209 0.058 Uiso 0.468(4) 1 calc R U P A 2
C13B C 0.0033(9) 0.2841(8) 0.3963(7) 0.057(2) Uani 0.468(4) 1 d . . P A 2
H13B H -0.0611 0.2541 0.4053 0.068 Uiso 0.468(4) 1 calc R U P A 2
C14B C 0.0067(9) 0.3943(7) 0.3686(8) 0.045(2) Uani 0.468(4) 1 d . . P A 2
H14B H -0.0542 0.4375 0.3555 0.054 Uiso 0.468(4) 1 calc R U P A 2
C15B C 0.1042(11) 0.4374(8) 0.3612(8) 0.0323(17) Uani 0.468(4) 1 d . . P A 2
C16B C 0.1960(16) 0.3720(16) 0.3782(13) 0.0224(18) Uani 0.468(4) 1 d . . P A 2
C17B C 0.0335(5) 0.6207(6) 0.3304(5) 0.0463(15) Uani 0.468(4) 1 d . . P A 2
H17C H 0.0074 0.6259 0.3830 0.056 Uiso 0.468(4) 1 calc R U P A 2
H17D H -0.0233 0.5951 0.2884 0.056 Uiso 0.468(4) 1 calc R U P A 2
C18B C 0.0740(3) 0.7310(4) 0.3076(3) 0.0449(12) Uani 0.468(4) 1 d . . P A 2
H18C H 0.1039 0.7242 0.2567 0.054 Uiso 0.468(4) 1 calc R U P A 2
H18D H 0.0174 0.7864 0.2989 0.054 Uiso 0.468(4) 1 calc R U P A 2
C19B C 0.1756(5) 0.8809(4) 0.3685(5) 0.0637(18) Uani 0.468(4) 1 d . . P A 2
H19C H 0.2135 0.9051 0.4216 0.076 Uiso 0.468(4) 1 calc R U P A 2
H19D H 0.1111 0.9248 0.3572 0.076 Uiso 0.468(4) 1 calc R U P A 2
C20B C 0.2400(10) 0.9019(11) 0.3037(8) 0.060(4) Uani 0.468(4) 1 d . . P A 2
H20C H 0.2035 0.8751 0.2509 0.072 Uiso 0.468(4) 1 calc R U P A 2
H20D H 0.2523 0.9827 0.2992 0.072 Uiso 0.468(4) 1 calc R U P A 2
C21B C 0.3923(6) 0.8558(4) 0.2588(3) 0.0591(19) Uani 0.468(4) 1 d . . P A 2
H21C H 0.3968 0.9343 0.2418 0.071 Uiso 0.468(4) 1 calc R U P A 2
H21D H 0.3597 0.8122 0.2113 0.071 Uiso 0.468(4) 1 calc R U P A 2
C22B C 0.4983(8) 0.8116(6) 0.2882(5) 0.049(2) Uani 0.468(4) 1 d . . P A 2
H22C H 0.5396 0.8096 0.2433 0.059 Uiso 0.468(4) 1 calc R U P A 2
H22D H 0.5343 0.8593 0.3321 0.059 Uiso 0.468(4) 1 calc R U P A 2
C23 C 0.1475(8) 0.4806(10) 0.1204(9) 0.063(4) Uani 0.581(3) 1 d . . P A 1
F1 F 0.1543(4) 0.3758(3) 0.1319(5) 0.135(3) Uani 0.581(3) 1 d . . P A 1
F2 F 0.0971(3) 0.5227(3) 0.1847(3) 0.0754(11) Uani 0.581(3) 1 d . . P A 1
F3 F 0.0830(2) 0.5053(3) 0.0560(2) 0.0914(12) Uani 0.581(3) 1 d . . P A 1
S1 S 0.2626(3) 0.5539(3) 0.1248(2) 0.0570(11) Uani 0.581(3) 1 d . . P A 1
O7 O 0.3237(3) 0.5274(5) 0.20487(19) 0.0992(17) Uani 0.581(3) 1 d . . P A 1
O8 O 0.2440(2) 0.6665(2) 0.1152(3) 0.0715(13) Uani 0.581(3) 1 d . . P A 1
O9 O 0.3094(3) 0.4979(4) 0.0612(2) 0.0564(10) Uani 0.581(3) 1 d . . P A 1
C23B C 0.1468(7) 0.4705(12) 0.1309(9) 0.035(3) Uani 0.419(3) 1 d . . P A 2
F1B F 0.1756(3) 0.3924(3) 0.1862(2) 0.0420(8) Uani 0.419(3) 1 d . . P A 2
F2B F 0.0643(3) 0.5158(4) 0.1401(3) 0.0499(10) Uani 0.419(3) 1 d . . P A 2
F3B F 0.1270(4) 0.4072(4) 0.0591(2) 0.0722(14) Uani 0.419(3) 1 d . . P A 2
S1B S 0.2615(3) 0.5596(2) 0.1214(2) 0.0217(6) Uani 0.419(3) 1 d . . P A 2
O7B O 0.2614(3) 0.6219(3) 0.1956(2) 0.0504(12) Uani 0.419(3) 1 d . . P A 2
O8B O 0.2118(3) 0.6314(3) 0.0519(2) 0.0452(10) Uani 0.419(3) 1 d . . P A 2
O9B O 0.3381(4) 0.4980(4) 0.1070(4) 0.0650(17) Uani 0.419(3) 1 d . . P A 2

loop_
_atom_site_aniso_label
_atom_site_aniso_U_11
_atom_site_aniso_U_22
_atom_site_aniso_U_33
_atom_site_aniso_U_23
_atom_site_aniso_U_13
_atom_site_aniso_U_12
Na1 0.0599(13) 0.0232(11) 0.0100(13) 0.0038(9) 0.0099(10) -0.0119(8)
Co1 0.0472(13) 0.0621(15) 0.0477(12) -0.0030(9) 0.0051(9) 0.0093(10)
O1 0.0234(15) 0.021(3) 0.031(3) -0.0041(17) 0.0110(17) -0.009(2)
O2 0.017(3) 0.039(3) 0.043(5) 0.012(3) -0.007(3) -0.0148(18)
O3 0.0226(14) 0.050(2) 0.070(3) 0.0224(19) 0.0102(16) 0.0029(13)
O4 0.0444(17) 0.0513(18) 0.056(2) 0.0050(15) 0.0138(15) -0.0011(13)
O5 0.0400(18) 0.0561(19) 0.0282(16) 0.0150(12) 0.0009(13) -0.0047(15)
O6 0.027(3) 0.031(2) 0.037(2) -0.0077(15) 0.009(2) -0.009(2)
N1 0.036(2) 0.030(3) 0.0217(19) 0.001(2) 0.0056(15) 0.011(2)
C1 0.026(3) 0.031(3) 0.025(2) -0.0134(17) 0.0099(18) -0.004(2)
C2 0.027(2) 0.038(3) 0.032(2) -0.0146(17) 0.0096(17) -0.004(2)
C3 0.029(3) 0.052(3) 0.048(2) -0.023(2) 0.017(2) -0.011(3)
C4 0.021(2) 0.077(4) 0.048(3) -0.023(3) 0.0082(19) -0.006(3)
C5 0.0234(19) 0.074(3) 0.038(2) -0.020(2) 0.0043(15) 0.007(2)
C6 0.026(2) 0.041(4) 0.025(3) -0.009(3) 0.0059(19) 0.004(4)
C7 0.029(2) 0.044(3) 0.022(2) -0.004(2) 0.0022(16) 0.015(2)
C8 0.053(4) 0.034(3) 0.036(3) 0.011(2) 0.009(3) 0.012(2)
C9 0.063(5) 0.029(3) 0.045(3) 0.0023(19) 0.005(3) 0.002(3)
C10 0.050(5) 0.027(3) 0.046(4) 0.016(2) 0.000(3) -0.011(4)
C11 0.040(4) 0.035(3) 0.031(5) -0.002(3) -0.006(3) -0.019(3)
C12 0.039(5) 0.063(7) 0.120(6) 0.045(4) -0.012(4) -0.027(4)
C13 0.025(3) 0.107(9) 0.144(7) 0.066(6) -0.011(3) -0.025(5)
C14 0.032(3) 0.079(7) 0.107(8) 0.046(6) -0.005(4) -0.023(5)
C15 0.018(2) 0.054(6) 0.072(7) 0.027(4) 0.004(3) -0.006(4)
C16 0.032(5) 0.033(7) 0.043(6) 0.013(5) 0.005(3) -0.011(4)
C17 0.022(3) 0.073(5) 0.108(6) 0.037(4) 0.018(3) 0.017(3)
C18 0.060(4) 0.056(3) 0.086(5) 0.018(3) 0.041(4) 0.022(3)
C19 0.042(3) 0.049(4) 0.067(6) 0.004(4) 0.010(4) 0.011(3)
C20 0.054(3) 0.059(3) 0.049(3) 0.024(2) -0.003(2) -0.004(3)
C21 0.049(4) 0.061(3) 0.030(3) 0.015(3) 0.005(3) -0.014(3)
C22 0.043(2) 0.050(3) 0.0320(19) 0.0000(17) 0.0150(18) -0.014(2)
Na1B 0.0259(9) 0.0196(14) 0.0142(16) -0.0053(11) 0.0056(10) -0.0051(8)
Co1B 0.0105(6) 0.0257(8) 0.0088(6) -0.0067(5) -0.0011(4) 0.0067(5)
O1B 0.029(2) 0.026(4) 0.030(3) -0.007(2) 0.017(2) -0.012(3)
O2B 0.011(3) 0.019(2) 0.036(4) 0.0056(19) -0.002(3) -0.002(3)
O3B 0.0216(15) 0.0296(17) 0.0415(19) 0.0075(14) 0.0064(14) 0.0064(12)
O4B 0.055(3) 0.0366(19) 0.042(2) -0.0061(16) 0.003(2) 0.015(2)
O5B 0.060(3) 0.0391(18) 0.0315(17) 0.0098(13) -0.0050(18) -0.0038(18)
O6B 0.046(3) 0.036(2) 0.046(2) -0.0095(17) 0.0185(19) -0.0174(18)
N1B 0.040(4) 0.046(4) 0.0188(18) 0.002(3) 0.0081(18) 0.017(3)
N2B 0.031(3) 0.039(2) 0.029(2) 0.0132(16) 0.006(2) 0.008(2)
C1B 0.025(3) 0.042(4) 0.034(3) -0.020(2) 0.014(2) -0.012(3)
C2B 0.034(5) 0.042(5) 0.057(6) -0.024(4) 0.024(5) -0.017(4)
C3B 0.048(3) 0.061(4) 0.108(6) -0.048(4) 0.044(4) -0.030(3)
C4B 0.028(4) 0.097(6) 0.130(8) -0.075(6) 0.032(5) -0.028(4)
C5B 0.018(3) 0.103(8) 0.084(5) -0.060(5) 0.010(3) -0.011(4)
C6B 0.021(3) 0.060(4) 0.039(3) -0.025(3) 0.008(2) -0.002(3)
C7B 0.024(4) 0.065(7) 0.022(3) -0.005(5) 0.001(2) 0.018(5)
C8B 0.050(4) 0.071(5) 0.026(2) 0.017(4) 0.016(3) 0.033(4)
C9B 0.055(5) 0.039(5) 0.043(5) 0.017(3) 0.020(4) 0.024(4)
C10B 0.056(7) 0.030(3) 0.038(4) 0.010(3) 0.016(4) 0.014(4)
C11B 0.056(6) 0.058(5) 0.021(5) -0.003(4) 0.000(4) -0.046(4)
C12B 0.042(5) 0.031(3) 0.076(5) 0.010(3) 0.022(4) -0.011(3)
C13B 0.032(6) 0.047(5) 0.093(6) 0.013(4) 0.015(5) -0.018(4)
C14B 0.017(3) 0.047(5) 0.071(4) -0.005(5) 0.009(2) -0.018(4)
C15B 0.033(3) 0.026(4) 0.038(3) 0.005(3) 0.007(2) -0.004(3)
C16B 0.018(3) 0.020(5) 0.030(3) 0.000(3) 0.003(2) 0.001(3)
C17B 0.027(3) 0.046(4) 0.065(4) 0.005(3) 0.005(2) 0.011(2)
C18B 0.043(2) 0.036(2) 0.050(3) -0.0019(19) -0.0119(19) 0.0156(18)
C19B 0.055(3) 0.037(3) 0.090(5) -0.017(3) -0.016(3) 0.018(2)
C20B 0.071(10) 0.030(3) 0.068(8) 0.003(5) -0.023(6) 0.002(5)
C21B 0.104(6) 0.044(3) 0.026(3) 0.007(2) 0.000(3) -0.030(3)
C22B 0.076(7) 0.043(4) 0.035(4) -0.004(3) 0.029(4) -0.030(4)
C23 0.075(6) 0.045(4) 0.078(6) -0.005(4) 0.042(4) 0.013(4)
F1 0.094(4) 0.0327(19) 0.305(10) 0.013(4) 0.118(5) 0.0079(19)
F2 0.061(2) 0.074(2) 0.105(3) 0.010(2) 0.056(2) 0.0106(18)
F3 0.0432(15) 0.105(3) 0.119(3) -0.041(2) -0.0094(16) -0.0062(16)
S1 0.0533(19) 0.081(2) 0.0398(15) -0.0054(13) 0.0179(12) -0.0060(14)
O7 0.056(2) 0.195(5) 0.0457(17) 0.031(2) 0.0045(14) 0.017(3)
O8 0.0586(19) 0.0320(16) 0.134(4) -0.0210(18) 0.046(2) -0.0049(13)
O9 0.051(2) 0.065(2) 0.059(2) -0.0226(19) 0.0259(17) -0.0036(16)
C23B 0.013(3) 0.048(6) 0.045(4) 0.001(3) 0.006(2) -0.017(3)
F1B 0.0473(17) 0.0267(17) 0.0572(19) 0.0071(14) 0.0247(16) 0.0003(13)
F2B 0.0236(16) 0.0506(19) 0.076(3) 0.005(2) 0.0112(16) 0.0018(13)
F3B 0.096(3) 0.065(3) 0.055(2) -0.0253(19) 0.010(2) -0.039(2)
S1B 0.0265(14) 0.0145(8) 0.0260(13) -0.0032(8) 0.0103(10) -0.0090(8)
O7B 0.066(3) 0.052(2) 0.0335(18) -0.0032(15) 0.0062(16) -0.0304(19)
O8B 0.0434(19) 0.044(2) 0.046(2) 0.0139(17) 0.0014(15) 0.0000(15)
O9B 0.040(3) 0.041(2) 0.126(5) 0.017(3) 0.049(3) 0.018(2)

loop_
_atom_type_symbol
_atom_type_description
_atom_type_scat_dispersion_real
_atom_type_scat_dispersion_imag
_atom_type_scat_source
C C 0.0033 0.0016 'International Tables Vol C Tables 4.2.6.8 and 6.1.1.4'
H H 0.0000 0.0000 'International Tables Vol C Tables 4.2.6.8 and 6.1.1.4'
N N 0.0061 0.0033 'International Tables Vol C Tables 4.2.6.8 and 6.1.1.4'
O O 0.0106 0.0060 'International Tables Vol C Tables 4.2.6.8 and 6.1.1.4'
F F 0.0171 0.0103 'International Tables Vol C Tables 4.2.6.8 and 6.1.1.4'
Na Na 0.0362 0.0249 'International Tables Vol C Tables 4.2.6.8 and 6.1.1.4'
S S 0.1246 0.1234 'International Tables Vol C Tables 4.2.6.8 and 6.1.1.4'
Co Co 0.3494 0.9721 'International Tables Vol C Tables 4.2.6.8 and 6.1.1.4'

loop_
_geom_angle_atom_site_label_1
_geom_angle_atom_site_label_2
_geom_angle_atom_site_label_3
_geom_angle
O2 Na1 O7 88.5(4)
O2 Na1 O1 59.3(4)
O7 Na1 O1 89.1(3)
O2 Na1 O3 65.2(4)
O7 Na1 O3 107.8(2)
O1 Na1 O3 121.2(2)
O2 Na1 O4 125.9(4)
O7 Na1 O4 109.91(18)
O1 Na1 O4 159.7(3)
O3 Na1 O4 60.81(15)
O2 Na1 O6 117.1(4)
O7 Na1 O6 86.94(17)
O1 Na1 O6 57.9(2)
O3 Na1 O6 165.2(2)
O4 Na1 O6 114.36(19)
O2 Na1 O5 167.6(4)
O7 Na1 O5 100.48(17)
O1 Na1 O5 111.9(2)
O3 Na1 O5 119.0(2)
O4 Na1 O5 58.99(13)
O6 Na1 O5 55.61(14)
O2 Na1 Co1 30.1(4)
O7 Na1 Co1 85.69(18)
O1 Na1 Co1 29.44(18)
O3 Na1 Co1 94.49(14)
O4 Na1 Co1 153.47(16)
O6 Na1 Co1 86.98(15)
O5 Na1 Co1 141.24(18)
O1 Co1 O2 88.7(6)
O1 Co1 N1 98.3(3)
O2 Co1 N1 168.3(6)
O1 Co1 N2 173.6(4)
O2 Co1 N2 91.8(5)
N1 Co1 N2 82.2(2)
O1 Co1 Na1 47.8(3)
O2 Co1 Na1 41.4(5)
N1 Co1 Na1 146.0(2)
N2 Co1 Na1 131.7(2)
C1 O1 Co1 127.2(5)
C1 O1 Na1 129.9(4)
Co1 O1 Na1 102.8(4)
C16 O2 Co1 131.2(13)
C16 O2 Na1 120.2(11)
Co1 O2 Na1 108.5(8)
C15 O3 C17 116.2(6)
C15 O3 Na1 115.4(5)
C17 O3 Na1 122.9(4)
C18 O4 C19 110.1(6)
C18 O4 Na1 113.2(4)
C19 O4 Na1 121.1(6)
C20 O5 C21 111.4(4)
C20 O5 Na1 108.5(3)
C21 O5 Na1 107.2(4)
C2 O6 C22 117.2(4)
C2 O6 Na1 118.5(3)
C22 O6 Na1 123.5(3)
C7 N1 C8 119.8(5)
C7 N1 Co1 123.4(4)
C8 N1 Co1 116.7(4)
C10 N2 C9 119.5(7)
C10 N2 Co1 128.1(7)
C9 N2 Co1 112.4(4)
O1 C1 C6 124.1(5)
O1 C1 C2 118.3(5)
C6 C1 C2 117.6(5)
O6 C2 C3 124.0(5)
O6 C2 C1 114.5(5)
C3 C2 C1 121.5(5)
C2 C3 C4 119.4(5)
C5 C4 C3 120.5(6)
C4 C5 C6 120.4(5)
C1 C6 C7 122.5(7)
C1 C6 C5 120.3(6)
C7 C6 C5 117.2(7)
N1 C7 C6 124.1(7)
N1 C8 C9 106.3(5)
N2 C9 C8 106.1(5)
N2 C10 C11 127.8(11)
C10 C11 C12 127.0(12)
C10 C11 C16 121.1(13)
C12 C11 C16 109.6(12)
C13 C12 C11 126.7(10)
C12 C13 C14 118.1(11)
C15 C14 C13 122.9(12)
C14 C15 O3 126.0(10)
C14 C15 C16 120.8(13)
O3 C15 C16 113.0(11)
O2 C16 C15 120.7(15)
O2 C16 C11 118.3(13)
C15 C16 C11 120.8(16)
O3 C17 C18 106.3(5)
O4 C18 C17 106.4(6)
O4 C19 C20 106.4(9)
O5 C20 C19 108.6(7)
O5 C21 C22 109.1(5)
O6 C22 C21 107.4(5)
O7B Na1B O6B 100.45(19)
O7B Na1B O1B 124.4(3)
O6B Na1B O1B 64.0(2)
O7B Na1B O2B 106.5(5)
O6B Na1B O2B 126.9(4)
O1B Na1B O2B 62.9(4)
O7B Na1B O5B 92.00(19)
O6B Na1B O5B 62.77(18)
O1B Na1B O5B 119.4(3)
O2B Na1B O5B 155.4(4)
O7B Na1B O3B 84.80(18)
O6B Na1B O3B 172.9(2)
O1B Na1B O3B 116.9(2)
O2B Na1B O3B 54.9(3)
O5B Na1B O3B 112.64(19)
O7B Na1B S1B 15.02(14)
O6B Na1B S1B 98.50(15)
O1B Na1B S1B 110.0(3)
O2B Na1B S1B 96.6(4)
O5B Na1B S1B 104.45(14)
O3B Na1B S1B 87.79(14)
O7B Na1B Co1B 117.8(2)
O6B Na1B Co1B 96.01(16)
O1B Na1B Co1B 32.1(2)
O2B Na1B Co1B 30.9(3)
O5B Na1B Co1B 146.97(16)
O3B Na1B Co1B 85.58(12)
S1B Na1B Co1B 103.53(13)
N2B Co1B N1B 89.7(3)
N2B Co1B O2B 98.1(5)
N1B Co1B O2B 171.6(5)
N2B Co1B O1B 172.6(3)
N1B Co1B O1B 88.3(4)
O2B Co1B O1B 84.3(6)
N2B Co1B Na1B 141.9(2)
N1B Co1B Na1B 127.8(2)
O2B Co1B Na1B 45.0(5)
O1B Co1B Na1B 39.5(3)
C1B O1B Co1B 128.1(6)
C1B O1B Na1B 123.2(5)
Co1B O1B Na1B 108.4(5)
C16B O2B Co1B 122.2(13)
C16B O2B Na1B 133.7(12)
Co1B O2B Na1B 104.1(7)
C15B O3B C17B 116.9(7)
C15B O3B Na1B 121.8(6)
C17B O3B Na1B 120.8(4)
C18B O4B C19B 112.9(4)
C20B O5B C21B 112.1(7)
C20B O5B Na1B 114.9(6)
C21B O5B Na1B 95.1(3)
C2B O6B C22B 115.9(6)
C2B O6B Na1B 121.5(5)
C22B O6B Na1B 122.3(5)
C7B N1B C8B 119.3(7)
C7B N1B Co1B 132.1(5)
C8B N1B Co1B 108.5(5)
C10B N2B C9B 119.4(8)
C10B N2B Co1B 125.9(7)
C9B N2B Co1B 114.7(5)
O1B C1B C2B 117.2(6)
O1B C1B C6B 124.2(6)
C2B C1B C6B 118.6(6)
C3B C2B O6B 124.6(8)
C3B C2B C1B 121.3(9)
O6B C2B C1B 114.0(6)
C2B C3B C4B 118.6(8)
C5B C4B C3B 121.0(7)
C4B C5B C6B 121.9(9)
C7B C6B C1B 122.1(6)
C7B C6B C5B 119.3(7)
C1B C6B C5B 118.6(7)
N1B C7B C6B 124.9(6)
N1B C8B C9B 107.8(5)
N2B C9B C8B 105.8(6)
N2B C10B C11B 122.5(12)
C16B C11B C12B 124.7(18)
C16B C11B C10B 120.3(16)
C12B C11B C10B 113.1(14)
C13B C12B C11B 116.5(12)
C12B C13B C14B 122.2(10)
C15B C14B C13B 116.9(11)
O3B C15B C14B 123.8(11)
O3B C15B C16B 114.2(14)
C14B C15B C16B 122.0(14)
O2B C16B C11B 128.2(18)
O2B C16B C15B 114.6(17)
C11B C16B C15B 116.0(19)
O3B C17B C18B 105.6(5)
O4B C18B C17B 107.5(5)
O4B C19B C20B 110.6(7)
O5B C20B C19B 109.4(10)
O5B C21B C22B 109.4(4)
O6B C22B C21B 106.5(6)
F1 C23 F3 111.9(9)
F1 C23 F2 105.5(10)
F3 C23 F2 102.8(8)
F1 C23 S1 117.0(8)
F3 C23 S1 111.7(9)
F2 C23 S1 106.6(7)
O8 S1 O9 116.9(4)
O8 S1 O7 112.2(4)
O9 S1 O7 108.9(4)
O8 S1 C23 110.8(5)
O9 S1 C23 101.1(4)
O7 S1 C23 105.9(6)
S1 O7 Na1 130.8(3)
F2B C23B F1B 112.6(11)
F2B C23B F3B 106.9(7)
F1B C23B F3B 101.8(10)
F2B C23B S1B 119.0(10)
F1B C23B S1B 108.5(6)
F3B C23B S1B 106.4(8)
O9B S1B O7B 123.7(4)
O9B S1B O8B 116.0(4)
O7B S1B O8B 107.6(3)
O9B S1B C23B 110.0(5)
O7B S1B C23B 96.8(5)
O8B S1B C23B 97.8(5)
O9B S1B Na1B 104.5(4)
O7B S1B Na1B 21.8(2)
O8B S1B Na1B 129.1(2)
C23B S1B Na1B 96.0(5)
S1B O7B Na1B 143.2(3)

loop_
_geom_bond_atom_site_label_1
_geom_bond_atom_site_label_2
_geom_bond_distance
Na1 O2 2.327(16)
Na1 O7 2.439(6)
Na1 O1 2.535(9)
Na1 O3 2.580(5)
Na1 O4 2.732(6)
Na1 O6 2.872(6)
Na1 O5 2.937(5)
Na1 Co1 3.338(5)
Co1 O1 1.682(7)
Co1 O2 1.767(14)
Co1 N1 1.904(6)
Co1 N2 1.972(7)
O1 C1 1.360(11)
O2 C16 1.39(3)
O3 C15 1.367(10)
O3 C17 1.422(7)
O4 C18 1.412(6)
O4 C19 1.437(14)
O5 C20 1.416(6)
O5 C21 1.424(10)
O6 C2 1.374(5)
O6 C22 1.426(6)
N1 C7 1.297(10)
N1 C8 1.464(6)
N2 C10 1.255(12)
N2 C9 1.492(10)
C1 C6 1.396(8)
C1 C2 1.418(7)
C2 C3 1.385(7)
C3 C4 1.412(9)
C4 C5 1.347(10)
C5 C6 1.434(8)
C6 C7 1.417(7)
C8 C9 1.513(7)
C10 C11 1.312(18)
C11 C12 1.454(18)
C11 C16 1.56(2)
C12 C13 1.342(12)
C13 C14 1.416(12)
C14 C15 1.332(17)
C15 C16 1.40(2)
C17 C18 1.537(11)
C19 C20 1.497(9)
C21 C22 1.495(7)
Na1B O7B 2.072(5)
Na1B O6B 2.396(6)
Na1B O1B 2.428(9)
Na1B O2B 2.643(16)
Na1B O5B 2.723(6)
Na1B O3B 2.806(5)
Na1B S1B 3.345(5)
Na1B Co1B 3.624(4)
Co1B N2B 1.721(6)
Co1B N1B 1.850(8)
Co1B O2B 1.917(14)
Co1B O1B 2.032(7)
O1B C1B 1.280(13)
O2B C16B 1.24(3)
O3B C15B 1.384(12)
O3B C17B 1.450(8)
O4B C18B 1.418(7)
O4B C19B 1.432(8)
O5B C20B 1.352(15)
O5B C21B 1.425(7)
O6B C2B 1.393(9)
O6B C22B 1.423(8)
N1B C7B 1.305(9)
N1B C8B 1.470(8)
N2B C10B 1.293(13)
N2B C9B 1.460(8)
C1B C2B 1.402(11)
C1B C6B 1.403(8)
C2B C3B 1.379(9)
C3B C4B 1.408(13)
C4B C5B 1.322(15)
C5B C6B 1.412(10)
C6B C7B 1.400(9)
C8B C9B 1.495(10)
C10B C11B 1.54(2)
C11B C16B 1.31(3)
C11B C12B 1.430(18)
C12B C13B 1.352(11)
C13B C14B 1.406(12)
C14B C15B 1.401(18)
C15B C16B 1.43(2)
C17B C18B 1.499(9)
C19B C20B 1.491(13)
C21B C22B 1.498(11)
C23 F1 1.275(13)
C23 F3 1.294(14)
C23 F2 1.434(12)
C23 S1 1.740(12)
S1 O8 1.380(4)
S1 O9 1.468(5)
S1 O7 1.482(5)
C23B F2B 1.241(13)
C23B F1B 1.329(17)
C23B F3B 1.409(13)
C23B S1B 1.872(11)
S1B O9B 1.299(6)
S1B O7B 1.447(5)
S1B O8B 1.510(5)
